data_4076292
loop_
_publ_author_name
'Kang, Myeongsoon'
'Sen, Ayusman'

_publ_section_title
;
 Reaction of Palladium 1,5-Cyclooctadiene Alkyl Chloride with Norbornene
 Derivatives: Relevance to Metal-Catalyzed Addition Polymerization
 of Functionalized Norbornenes
;
_journal_coden_ASTM ORGND7
_journal_issue 23
_journal_name_full Organometallics
_journal_page_first 5396
_journal_page_last 5398
_journal_paper_doi 10.1021/om049449h
_journal_volume 23
_journal_year 2004
_chemical_formula_sum 'C38 H58 Cl2 O4 Pd2'
_chemical_formula_weight 862.54
_chemical_name_common (COD)Pd(Cl)(2-Me-5-endo-ethylester-norbornanyl)
_space_group_IT_number 2
_symmetry_cell_setting triclinic
_symmetry_space_group_name_Hall '-P 1'
_symmetry_space_group_name_H-M 'P -1'
_atom_sites_solution_hydrogens geom
_atom_sites_solution_primary direct
_atom_sites_solution_secondary difmap
_audit_creation_method SHELXL-97
_cell_angle_alpha 105.751(3)
_cell_angle_beta 90.578(4)
_cell_angle_gamma 109.872(4)
_cell_formula_units_Z 1
_cell_length_a 8.0473(17)
_cell_length_b 10.216(2)
_cell_length_c 12.347(3)
_cell_measurement_reflns_used 4956
_cell_measurement_temperature 95(2)
_cell_measurement_theta_max 28.318
_cell_measurement_theta_min 2.378
_cell_volume 912.9(3)
_computing_cell_refinement 'Bruker SMART'
_computing_data_collection 'Bruker SMART'
_computing_data_reduction 'Bruker SAINT'
_computing_molecular_graphics 'Bruker SHELXTL'
_computing_publication_material 'Bruker SHELXTL'
_computing_structure_refinement 'SHELXL-97 (Sheldrick, 1997)'
_computing_structure_solution 'SHELXS-97 (Sheldrick, 1990)'
_diffrn_ambient_temperature 95(2)
_diffrn_measured_fraction_theta_full 0.921
_diffrn_measured_fraction_theta_max 0.921
_diffrn_measurement_device_type 'CCD area detector'
_diffrn_measurement_method 'omega scans'
_diffrn_radiation_monochromator graphite
_diffrn_radiation_source 'fine-focus sealed tube'
_diffrn_radiation_type MoK\a
_diffrn_radiation_wavelength 0.71073
_diffrn_reflns_av_R_equivalents 0.0067
_diffrn_reflns_av_sigmaI/netI 0.0156
_diffrn_reflns_limit_h_max 6
_diffrn_reflns_limit_h_min -10
_diffrn_reflns_limit_k_max 13
_diffrn_reflns_limit_k_min -10
_diffrn_reflns_limit_l_max 15
_diffrn_reflns_limit_l_min -15
_diffrn_reflns_number 6043
_diffrn_reflns_theta_full 28.32
_diffrn_reflns_theta_max 28.32
_diffrn_reflns_theta_min 1.72
_exptl_absorpt_coefficient_mu 1.170
_exptl_absorpt_correction_type none
_exptl_crystal_colour colourless
_exptl_crystal_density_diffrn 1.569
_exptl_crystal_density_meas 0
_exptl_crystal_density_method 'not measured'
_exptl_crystal_description cuboidal
_exptl_crystal_F_000 444
_exptl_crystal_size_max 0.26
_exptl_crystal_size_mid 0.24
_exptl_crystal_size_min 0.12
_refine_diff_density_max 0.608
_refine_diff_density_min -0.586
_refine_diff_density_rms 0.089
_refine_ls_extinction_method none
_refine_ls_goodness_of_fit_ref 1.058
_refine_ls_hydrogen_treatment mixed
_refine_ls_matrix_type full
_refine_ls_number_parameters 210
_refine_ls_number_reflns 4200
_refine_ls_number_restraints 0
_refine_ls_restrained_S_all 1.058
_refine_ls_R_factor_all 0.0259
_refine_ls_R_factor_gt 0.0250
_refine_ls_shift/su_max 0.002
_refine_ls_shift/su_mean 0.000
_refine_ls_structure_factor_coef Fsqd
_refine_ls_weighting_details 'calc w=1/[\s^2^(Fo^2^)+(0.0444P)^2^+0.7046P] where P=(Fo^2^+2Fc^2^)/3'
_refine_ls_weighting_scheme calc
_refine_ls_wR_factor_gt 0.0678
_refine_ls_wR_factor_ref 0.0685
_reflns_number_gt 4053
_reflns_number_total 4200
_reflns_threshold_expression >2sigma(I)
_cod_duplicate_entry 4061053
_cod_data_source_file om049449hsi20040928_115930.cif
_cod_data_source_block compound3
_cod_depositor_comments
;
The following automatic conversions were performed:

'_symmetry_cell_setting' value 'Triclinic' changed to 'triclinic'
according to /home/saulius/struct/CIF-dictionaries/cif_core.dic
dictionary named 'cif_core.dic' version 2.4.1 from 2010-06-29.

Automatic conversion script
Id: cif_fix_values 1715 2011-07-08 13:25:40Z adriana 
;
_cod_original_sg_symbol_H-M P1
_cod_database_code 4076292

loop_
_symmetry_equiv_pos_as_xyz
'x, y, z'
'-x, -y, -z'

loop_
_atom_site_label
_atom_site_type_symbol
_atom_site_fract_x
_atom_site_fract_y
_atom_site_fract_z
_atom_site_U_iso_or_equiv
_atom_site_adp_type
_atom_site_occupancy
_atom_site_symmetry_multiplicity
_atom_site_calc_flag
_atom_site_refinement_flags
Pd1 Pd 0.549958(18) 0.628210(14) 0.815785(11) 0.01282(6) Uani 1 1 d .
Cl1 Cl 0.84016(6) 0.70595(5) 0.90527(4) 0.02010(11) Uani 1 1 d .
C12 C 0.6677(3) 0.2247(2) 0.54109(19) 0.0217(4) Uani 1 1 d .
H12A H 0.7397 0.1615 0.5227 0.026 Uiso 1 1 calc R
H12B H 0.5914 0.2093 0.4720 0.026 Uiso 1 1 calc R
C2 C 0.2663(3) 0.5228(2) 0.81141(18) 0.0169(4) Uani 1 1 d .
H2 H 0.2236 0.4149 0.7765 0.020 Uiso 1 1 calc R
C1 C 0.2944(3) 0.6003(2) 0.73238(17) 0.0157(4) Uani 1 1 d .
H1 H 0.2685 0.5376 0.6519 0.019 Uiso 1 1 calc R
C9 C 0.5564(3) 0.4483(2) 0.69062(16) 0.0138(4) Uani 1 1 d .
H9 H 0.4316 0.3915 0.6542 0.017 Uiso 1 1 calc R
C14 C 0.6736(3) 0.4813(2) 0.59412(17) 0.0155(4) Uani 1 1 d .
H14 H 0.5936 0.4429 0.5214 0.019 Uiso 1 1 calc R
C5 C 0.4856(3) 0.7998(2) 0.97479(18) 0.0193(4) Uani 1 1 d .
H5 H 0.5698 0.8336 1.0452 0.023 Uiso 1 1 calc R
C17 C 0.3567(3) 0.1356(2) 0.60413(18) 0.0177(4) Uani 1 1 d .
C7 C 0.4405(3) 0.8787(2) 0.79985(18) 0.0211(4) Uani 1 1 d .
H7A H 0.5163 0.8941 0.7385 0.025 Uiso 1 1 calc R
H7B H 0.4076 0.9659 0.8284 0.025 Uiso 1 1 calc R
C6 C 0.5487(3) 0.8665(2) 0.89489(18) 0.0196(4) Uani 1 1 d .
H6 H 0.6694 0.9439 0.9176 0.024 Uiso 1 1 calc R
C15 C 0.8211(3) 0.3953(2) 0.71467(18) 0.0192(4) Uani 1 1 d .
H15A H 0.8799 0.3283 0.7256 0.023 Uiso 1 1 calc R
H15B H 0.8884 0.4958 0.7621 0.023 Uiso 1 1 calc R
C11 C 0.5543(3) 0.1937(2) 0.63859(18) 0.0176(4) Uani 1 1 d .
H11 H 0.5856 0.1213 0.6670 0.021 Uiso 1 1 calc R
C16 C 0.7850(3) 0.6411(2) 0.60858(18) 0.0202(4) Uani 1 1 d .
H16A H 0.8702 0.6792 0.6769 0.030 Uiso 1 1 calc R
H16B H 0.7067 0.6977 0.6158 0.030 Uiso 1 1 calc R
H16C H 0.8496 0.6488 0.5424 0.030 Uiso 1 1 calc R
C4 C 0.2926(3) 0.7326(2) 0.99054(17) 0.0208(4) Uani 1 1 d .
H4A H 0.2230 0.7814 0.9610 0.025 Uiso 1 1 calc R
H4B H 0.2809 0.7488 1.0724 0.025 Uiso 1 1 calc R
C10 C 0.6234(3) 0.3439(2) 0.73229(17) 0.0155(4) Uani 1 1 d .
H10 H 0.5984 0.3397 0.8107 0.019 Uiso 1 1 calc R
C13 C 0.7868(3) 0.3849(2) 0.58948(18) 0.0188(4) Uani 1 1 d .
H13 H 0.8972 0.4141 0.5517 0.023 Uiso 1 1 calc R
C8 C 0.2691(3) 0.7457(2) 0.74923(17) 0.0180(4) Uani 1 1 d .
H8A H 0.1758 0.7507 0.8001 0.022 Uiso 1 1 calc R
H8B H 0.2270 0.7504 0.6753 0.022 Uiso 1 1 calc R
C3 C 0.2153(3) 0.5679(2) 0.92938(18) 0.0204(4) Uani 1 1 d .
H3A H 0.2549 0.5165 0.9759 0.024 Uiso 1 1 calc R
H3B H 0.0840 0.5352 0.9250 0.024 Uiso 1 1 calc R
O1 O 0.2660(2) 0.11698(17) 0.69361(13) 0.0225(3) Uani 1 1 d .
O2 O 0.2852(2) 0.10965(17) 0.51098(13) 0.0242(3) Uani 1 1 d .
C18 C 0.0730(3) 0.0638(3) 0.6696(2) 0.0276(5) Uani 1 1 d .
H18A H 0.0300 -0.0343 0.6142 0.033 Uiso 1 1 calc R
H18B H 0.0366 0.1300 0.6374 0.033 Uiso 1 1 calc R
C19 C -0.0040(4) 0.0581(3) 0.7791(2) 0.0376(6) Uani 1 1 d .
H19A H 0.0303 -0.0097 0.8092 0.056 Uiso 1 1 calc R
H19B H -0.1339 0.0249 0.7659 0.056 Uiso 1 1 calc R
H19C H 0.0414 0.1554 0.8338 0.056 Uiso 1 1 calc R

loop_
_atom_site_aniso_label
_atom_site_aniso_U_11
_atom_site_aniso_U_22
_atom_site_aniso_U_33
_atom_site_aniso_U_23
_atom_site_aniso_U_13
_atom_site_aniso_U_12
Pd1 0.01122(9) 0.01372(9) 0.01317(9) 0.00261(6) 0.00159(6) 0.00502(6)
Cl1 0.0147(2) 0.0231(2) 0.0199(2) 0.00161(19) -0.00174(18) 0.00736(18)
C12 0.0243(10) 0.0168(9) 0.0235(10) 0.0026(8) 0.0072(8) 0.0090(8)
C2 0.0108(8) 0.0198(9) 0.0197(10) 0.0058(8) 0.0031(7) 0.0049(7)
C1 0.0125(8) 0.0196(9) 0.0143(9) 0.0034(7) 0.0006(7) 0.0063(7)
C9 0.0129(8) 0.0137(8) 0.0148(9) 0.0029(7) 0.0019(7) 0.0055(7)
C14 0.0168(9) 0.0160(9) 0.0147(9) 0.0042(7) 0.0033(7) 0.0073(7)
C5 0.0217(10) 0.0201(10) 0.0156(9) -0.0002(7) -0.0003(8) 0.0109(8)
C17 0.0201(9) 0.0102(8) 0.0222(10) 0.0046(7) 0.0012(8) 0.0047(7)
C7 0.0253(11) 0.0185(10) 0.0215(10) 0.0064(8) 0.0035(8) 0.0098(8)
C6 0.0208(10) 0.0142(9) 0.0209(10) -0.0010(7) 0.0006(8) 0.0074(8)
C15 0.0159(9) 0.0171(9) 0.0259(10) 0.0054(8) 0.0002(8) 0.0081(8)
C11 0.0184(9) 0.0143(9) 0.0215(10) 0.0052(7) 0.0016(8) 0.0075(7)
C16 0.0222(10) 0.0186(10) 0.0213(10) 0.0078(8) 0.0062(8) 0.0075(8)
C4 0.0239(10) 0.0307(11) 0.0134(9) 0.0076(8) 0.0048(8) 0.0158(9)
C10 0.0164(9) 0.0153(9) 0.0158(9) 0.0053(7) 0.0008(7) 0.0064(7)
C13 0.0166(9) 0.0178(9) 0.0231(10) 0.0048(8) 0.0075(8) 0.0083(8)
C8 0.0195(9) 0.0246(10) 0.0150(9) 0.0081(8) 0.0036(7) 0.0123(8)
C3 0.0178(10) 0.0284(11) 0.0194(10) 0.0118(8) 0.0059(8) 0.0099(8)
O1 0.0175(7) 0.0254(8) 0.0211(7) 0.0074(6) 0.0012(6) 0.0028(6)
O2 0.0250(8) 0.0239(8) 0.0212(8) 0.0067(6) -0.0013(6) 0.0057(6)
C18 0.0178(10) 0.0282(11) 0.0312(12) 0.0073(9) 0.0007(9) 0.0024(9)
C19 0.0272(13) 0.0428(15) 0.0358(14) 0.0113(12) 0.0097(11) 0.0038(11)

loop_
_atom_type_symbol
_atom_type_description
_atom_type_scat_dispersion_real
_atom_type_scat_dispersion_imag
_atom_type_scat_source
C C 0.0033 0.0016 'International Tables Vol C Tables 4.2.6.8 and 6.1.1.4'
H H 0.0000 0.0000 'International Tables Vol C Tables 4.2.6.8 and 6.1.1.4'
Pd Pd -0.9988 1.0072 'International Tables Vol C Tables 4.2.6.8 and 6.1.1.4'
Cl Cl 0.1484 0.1585 'International Tables Vol C Tables 4.2.6.8 and 6.1.1.4'
O O 0.0106 0.0060 'International Tables Vol C Tables 4.2.6.8 and 6.1.1.4'

loop_
_geom_angle_atom_site_label_1
_geom_angle_atom_site_label_2
_geom_angle_atom_site_label_3
_geom_angle
C9 Pd1 C2 89.69(8)
C9 Pd1 C1 89.17(8)
C2 Pd1 C1 37.31(8)
C9 Pd1 Cl1 98.05(6)
C2 Pd1 Cl1 150.43(6)
C1 Pd1 Cl1 168.74(6)
C9 Pd1 C6 157.28(8)
C2 Pd1 C6 94.73(8)
C1 Pd1 C6 81.13(7)
Cl1 Pd1 C6 89.02(5)
C9 Pd1 C5 167.03(8)
C2 Pd1 C5 79.04(8)
C1 Pd1 C5 85.74(7)
Cl1 Pd1 C5 88.90(5)
C6 Pd1 C5 32.66(7)
C13 C12 C11 103.41(17)
C1 C2 C3 127.34(19)
C1 C2 Pd1 72.26(11)
C3 C2 Pd1 108.49(14)
C2 C1 C8 124.90(18)
C2 C1 Pd1 70.43(11)
C8 C1 Pd1 111.68(13)
C10 C9 C14 103.77(15)
C10 C9 Pd1 115.31(13)
C14 C9 Pd1 115.90(12)
C16 C14 C13 113.28(17)
C16 C14 C9 116.75(16)
C13 C14 C9 102.06(15)
C6 C5 C4 126.19(19)
C6 C5 Pd1 70.63(12)
C4 C5 Pd1 107.25(13)
O2 C17 O1 123.1(2)
O2 C17 C11 126.1(2)
O1 C17 C11 110.82(18)
C6 C7 C8 115.03(17)
C5 C6 C7 126.9(2)
C5 C6 Pd1 76.71(12)
C7 C6 Pd1 100.27(13)
C10 C15 C13 94.51(15)
C17 C11 C12 113.80(18)
C17 C11 C10 114.06(16)
C12 C11 C10 102.78(16)
C5 C4 C3 112.20(17)
C15 C10 C9 102.80(15)
C15 C10 C11 100.01(16)
C9 C10 C11 107.13(15)
C12 C13 C15 101.11(17)
C12 C13 C14 109.26(17)
C15 C13 C14 102.65(16)
C1 C8 C7 113.38(17)
C2 C3 C4 115.22(17)
C17 O1 C18 115.14(17)
O1 C18 C19 107.6(2)

loop_
_geom_bond_atom_site_label_1
_geom_bond_atom_site_label_2
_geom_bond_distance
Pd1 C9 2.0717(19)
Pd1 C2 2.161(2)
Pd1 C1 2.184(2)
Pd1 Cl1 2.3486(7)
Pd1 C6 2.367(2)
Pd1 C5 2.442(2)
C12 C13 1.531(3)
C12 C11 1.554(3)
C2 C1 1.390(3)
C2 C3 1.509(3)
C1 C8 1.526(3)
C9 C10 1.542(3)
C9 C14 1.565(3)
C14 C16 1.531(3)
C14 C13 1.544(3)
C5 C6 1.354(3)
C5 C4 1.508(3)
C17 O2 1.201(3)
C17 O1 1.351(3)
C17 C11 1.507(3)
C7 C6 1.511(3)
C7 C8 1.545(3)
C15 C10 1.535(3)
C15 C13 1.536(3)
C11 C10 1.564(3)
C4 C3 1.542(3)
O1 C18 1.458(3)
C18 C19 1.500(3)
